data_7714394
loop_
_publ_author_name
'Moura, Fagner da Silva'
'Sobrinho, Ygor S.'
'Stellet, Carolina'
'Serna, Jilder D. P.'
'Ligiero, Carolina B. P.'
'Yoguim, Maur&#xed;cio I'
'Cukierman, Daphne S.'
'Diniz, Renata'
'Alves, Odivaldo C.'
'Morgon, Nelson H.'
'de Souza, Aguinaldo R.'
'Rey, Nicol&#xe1;s A'

_publ_section_title
;
 Copper(II) complexes of a furan-containing aroylhydrazonic ligand:
 syntheses, structural studies, solution chemistry and interaction with
 HSA.
;
_journal_name_full 'Dalton transactions (Cambridge, England : 2003)'
_journal_paper_doi 10.1039/d3dt02597g
_journal_year 2023
_chemical_compound_source 'see text'
_chemical_formula_moiety 'C13 H11 Cl Cu N2 O3, H2 O'
_chemical_formula_sum 'C13 H13 Cl Cu N2 O4'
_chemical_formula_weight 360.25
_space_group_IT_number 14
_space_group_name_Hall '-P 2ybc'
_space_group_name_H-M_alt 'P 1 21/c 1'
_symmetry_cell_setting monoclinic
_symmetry_Int_Tables_number 14
_symmetry_space_group_name_Hall '-P 2ybc'
_symmetry_space_group_name_H-M 'P 1 21/c 1'
_atom_sites_solution_hydrogens mixed
_audit_update_record
;
2023-07-14 deposited with the CCDC.	2023-10-31 downloaded from the CCDC.
;
_cell_angle_alpha 90
_cell_angle_beta 91.109(3)
_cell_angle_gamma 90
_cell_formula_units_Z 4
_cell_length_a 12.6740(4)
_cell_length_b 6.9206(2)
_cell_length_c 16.1553(5)
_cell_measurement_reflns_used 14205
_cell_measurement_temperature 299.4(3)
_cell_measurement_theta_max 30.7340
_cell_measurement_theta_min 2.5140
_cell_volume 1416.74(7)
_computing_cell_refinement 'CrysAlisPro 1.171.42.49 (Rigaku OD, 2022)'
_computing_data_collection 'CrysAlisPro 1.171.42.49 (Rigaku OD, 2022)'
_computing_data_reduction 'CrysAlisPro 1.171.42.49 (Rigaku OD, 2022)'
_computing_publication_material 'PLATON (Spek, 2003)'
_computing_structure_refinement 'SHELXL-201n (Sheldrick, 2014)'
_computing_structure_solution 'SHELXL-201n (Sheldrick, 2014)'
_diffrn_ambient_environment air
_diffrn_ambient_temperature 296
_diffrn_detector 'Hybrid Pixel Array Detector'
_diffrn_detector_area_resol_mean 10.0000
_diffrn_detector_type HyPix
_diffrn_measured_fraction_theta_full 1.000
_diffrn_measured_fraction_theta_max 0.885
_diffrn_measurement_device 'four-circle diffractometer'
_diffrn_measurement_device_type 'XtaLAB Synergy, Dualflex, HyPix'
_diffrn_radiation_monochromator mirror
_diffrn_radiation_probe x-ray
_diffrn_radiation_type 'Mo K\a'
_diffrn_radiation_wavelength 0.71073
_diffrn_reflns_av_R_equivalents 0.0479
_diffrn_reflns_av_unetI/netI 0.0322
_diffrn_reflns_limit_h_max 17
_diffrn_reflns_limit_h_min -17
_diffrn_reflns_limit_k_max 9
_diffrn_reflns_limit_k_min -8
_diffrn_reflns_limit_l_max 23
_diffrn_reflns_limit_l_min -22
_diffrn_reflns_number 31799
_diffrn_reflns_reduction_process
;
;
_diffrn_reflns_theta_full 25.24
_diffrn_reflns_theta_max 31.05
_diffrn_reflns_theta_min 2.52
_diffrn_source 'micro-focus sealed X-ray tube'
_diffrn_source_type 'PhotonJet (Mo) X-ray Source'
_exptl_absorpt_correction_T_max 1.000
_exptl_absorpt_correction_T_min 0.778
_exptl_absorpt_correction_type gaussian
_exptl_absorpt_process_details
;
CrysAlisPro 1.171.42.49 (Rigaku Oxford Diffraction, 2022)
Numerical absorption correction based on gaussian integration over
a multifaceted crystal model
Empirical absorption correction using spherical harmonics,
implemented in SCALE3 ABSPACK scaling algorithm.
;
_exptl_crystal_colour green
_exptl_crystal_density_diffrn 1.689
_exptl_crystal_density_method 'Not Measured'
_exptl_crystal_description prismatic
_exptl_crystal_F_000 732
_exptl_crystal_size_max 0.202
_exptl_crystal_size_mid 0.054
_exptl_crystal_size_min 0.040
_refine_diff_density_max 0.414
_refine_diff_density_min -0.260
_refine_diff_density_rms 0.062
_refine_ls_extinction_method none
_refine_ls_goodness_of_fit_ref 1.035
_refine_ls_hydrogen_treatment constr
_refine_ls_matrix_type full
_refine_ls_number_parameters 194
_refine_ls_number_reflns 4009
_refine_ls_number_restraints 0
_refine_ls_restrained_S_all 1.035
_refine_ls_R_factor_all 0.0566
_refine_ls_R_factor_gt 0.0348
_refine_ls_shift/su_max 0.001
_refine_ls_shift/su_mean 0.000
_refine_ls_structure_factor_coef Fsqd
_refine_ls_weighting_details 'W=1/[\S^2^(FO^2^)+(0.0390P)^2^+0.5984P] WHERE P=(FO^2^+2FC^2^)/3'
_refine_ls_weighting_scheme calc
_refine_ls_wR_factor_gt 0.0808
_refine_ls_wR_factor_ref 0.0877
_reflns_number_gt 2953
_reflns_number_total 4009
_reflns_threshold_expression I>2\s(I)
_cod_data_source_file d3dt02597g2.cif
_cod_data_source_block shelx
_cod_original_sg_symbol_H-M 'P 21/c'
_cod_database_code 7714394
_oxdiff_exptl_absorpt_empirical_full_min 0.794
_oxdiff_exptl_absorpt_empirical_full_max 1.467
_oxdiff_exptl_absorpt_empirical_details
;
Empirical correction (ABSPACK) includes:
- Absorption correction using spherical harmonics
- Frame scaling
;

loop_
_space_group_symop_id
_space_group_symop_operation_xyz
1 x,y,z
2 -x,1/2+y,1/2-z
3 -x,-y,-z
4 x,1/2-y,1/2+z

loop_
_atom_site_aniso_label
_atom_site_aniso_U_11
_atom_site_aniso_U_22
_atom_site_aniso_U_33
_atom_site_aniso_U_23
_atom_site_aniso_U_13
_atom_site_aniso_U_12
Cu 0.0367(2) 0.0415(2) 0.0281(1) -0.0004(1) 0.0011(1) 0.0005(1)
Cl 0.0561(4) 0.0751(4) 0.0320(3) -0.0060(3) -0.0034(2) -0.0081(3)
O1 0.0411(8) 0.0508(8) 0.0304(7) 0.0020(6) 0.0038(6) -0.0023(7)
O2 0.0366(8) 0.0524(9) 0.0344(8) 0.0008(7) -0.0008(6) -0.0029(7)
O3 0.0379(9) 0.0869(13) 0.0508(10) 0.0001(9) -0.0038(7) -0.0127(9)
N1 0.0329(8) 0.0322(8) 0.0291(8) 0.0010(6) 0.0046(6) -0.0008(7)
N2 0.0347(9) 0.0411(9) 0.0283(8) 0.0008(7) 0.0028(6) -0.0049(7)
C1 0.0388(11) 0.0293(9) 0.0363(10) 0.0011(8) 0.0035(8) 0.0034(8)
C2 0.0489(13) 0.0405(12) 0.0387(11) 0.0042(9) 0.0110(9) 0.0008(9)
C3 0.0403(12) 0.0428(12) 0.0548(14) 0.0033(10) 0.0152(10) -0.0006(10)
C4 0.0336(11) 0.0426(12) 0.0559(14) -0.0019(10) 0.0036(10) 0.0000(9)
O4 0.0611(11) 0.0625(11) 0.0353(8) -0.0058(7) 0.0018(7) 0.0103(9)
C5 0.0378(11) 0.0425(12) 0.0392(11) -0.0001(9) 0.0005(9) -0.0006(9)
C6 0.0347(10) 0.0304(10) 0.0349(10) -0.0002(7) 0.0036(8) 0.0013(8)
C7 0.0376(11) 0.0335(9) 0.0279(9) 0.0002(8) -0.0001(8) 0.0000(8)
C8 0.0350(11) 0.0330(10) 0.0348(10) -0.0021(8) 0.0015(8) -0.0012(8)
C9 0.0345(11) 0.0436(11) 0.0396(11) -0.0038(9) 0.0010(8) -0.0060(9)
C10 0.0550(16) 0.114(2) 0.0383(13) -0.0023(14) 0.0033(11) -0.0347(16)
C11 0.0605(18) 0.111(3) 0.0547(16) -0.0009(17) 0.0169(13) -0.0322(17)
C12 0.0398(13) 0.0786(19) 0.0738(19) -0.0046(15) 0.0080(13) -0.0181(13)
C13 0.0368(13) 0.085(2) 0.0709(18) 0.0012(15) 0.0015(12) -0.0087(13)

loop_
_atom_site_label
_atom_site_type_symbol
_atom_site_thermal_displace_type
_atom_site_fract_x
_atom_site_fract_y
_atom_site_fract_z
_atom_site_occupancy
_atom_site_U_iso_or_equiv
_atom_site_calc_flag
_atom_site_refinement_flags
_atom_site_disorder_assembly
_atom_site_disorder_group
Cu Cu Uani 0.35868(2) 0.67657(4) 0.43166(2) 1.000 0.0354(1) d . . .
Cl Cl Uani 0.29529(5) 0.60728(10) 0.30691(3) 1.000 0.0545(2) d . . .
O1 O Uani 0.48974(12) 0.7594(2) 0.38980(8) 1.000 0.0407(4) d . . .
O2 O Uani 0.22720(11) 0.6120(2) 0.48849(9) 1.000 0.0412(5) d . . .
O3 O Uani 0.06081(13) 0.5060(3) 0.57763(11) 1.000 0.0586(6) d . . .
N1 N Uani 0.40987(13) 0.6884(2) 0.54523(10) 1.000 0.0314(5) d . . .
N2 N Uani 0.33371(13) 0.6378(2) 0.60081(10) 1.000 0.0347(5) d . . .
C1 C Uani 0.57646(17) 0.8036(3) 0.43263(13) 1.000 0.0348(6) d . . .
C2 C Uani 0.66639(18) 0.8592(3) 0.38918(14) 1.000 0.0426(7) d . . .
C3 C Uani 0.75932(18) 0.9059(3) 0.42978(15) 1.000 0.0458(7) d . . .
C4 C Uani 0.76958(17) 0.9017(3) 0.51615(15) 1.000 0.0440(7) d . . .
O4 O Uani 0.43806(14) 0.5089(3) 0.74529(10) 1.000 0.0530(6) d G . .
C5 C Uani 0.68230(17) 0.8482(3) 0.55963(14) 1.000 0.0398(7) d . . .
C6 C Uani 0.58536(16) 0.7976(3) 0.52044(12) 1.000 0.0333(6) d . . .
C7 C Uani 0.50155(16) 0.7427(3) 0.57297(12) 1.000 0.0330(6) d . . .
C8 C Uani 0.23925(16) 0.5989(3) 0.56568(12) 1.000 0.0343(6) d . . .
C9 C Uani 0.15310(16) 0.5451(3) 0.61781(13) 1.000 0.0392(6) d . . .
C10 C Uani 0.1422(2) 0.5230(5) 0.69922(16) 1.000 0.0691(10) d . . .
C11 C Uani 0.0353(2) 0.4663(5) 0.71021(19) 1.000 0.0752(13) d . . .
C12 C Uani -0.0093(2) 0.4590(5) 0.63617(19) 1.000 0.0640(10) d . . .
C13 C Uani 0.8732(2) 0.9468(5) 0.55904(19) 1.000 0.0642(10) d . . .
H2 H Uiso 0.34557 0.63167 0.65334 1.000 0.0420 c RU . .
H2A H Uiso 0.66305 0.86467 0.33167 1.000 0.0510 c RU . .
H3 H Uiso 0.81727 0.94150 0.39879 1.000 0.0550 c RU . .
H5 H Uiso 0.68706 0.84508 0.61713 1.000 0.0480 c RU . .
H7 H Uiso 0.51332 0.74597 0.62995 1.000 0.0400 c RU . .
H10 H Uiso 0.19367 0.54084 0.74030 1.000 0.0830 c RU . .
H11 H Uiso 0.00330 0.43953 0.76023 1.000 0.0900 c RU . .
H12 H Uiso -0.07946 0.42612 0.62558 1.000 0.0770 c RU . .
H13A H Uiso 0.86193 0.96594 0.61706 1.000 0.0960 c RU . .
H13B H Uiso 0.90250 1.06215 0.53579 1.000 0.0960 c RU . .
H13C H Uiso 0.92115 0.84118 0.55161 1.000 0.0960 c RU . .
H4A H Uiso 0.45526 0.59166 0.78198 1.000 0.0790 d GU . .
H4B H Uiso 0.49561 0.45281 0.73382 1.000 0.0790 d GU . .

loop_
_atom_type_symbol
_atom_type_description
_atom_type_scat_dispersion_real
_atom_type_scat_dispersion_imag
_atom_type_scat_source
C C 0.0033 0.0016 ' International Tables Vol C Tables 4.2.6.8 and 6.1.1.4'
H H 0.0000 0.0000 ' International Tables Vol C Tables 4.2.6.8 and 6.1.1.4'
Cl Cl 0.1484 0.1585 ' International Tables Vol C Tables 4.2.6.8 and 6.1.1.4'
Cu Cu 0.3201 1.2651 ' International Tables Vol C Tables 4.2.6.8 and 6.1.1.4'
N N 0.0061 0.0033 ' International Tables Vol C Tables 4.2.6.8 and 6.1.1.4'
O O 0.0106 0.0060 ' International Tables Vol C Tables 4.2.6.8 and 6.1.1.4'

loop_
_exptl_absorpt_coefficient_mu
1.746

loop_
_exptl_crystal_face_index_h
_exptl_crystal_face_index_k
_exptl_crystal_face_index_l
_exptl_crystal_face_perp_dist
1 0 0 0.0071
-1 0 0 0.0328
0 0 1 0.0312
0 0 -1 0.0225
0 1 0 0.0957
0 -1 0 0.1066

loop_
_geom_angle_atom_site_label_1
_geom_angle_atom_site_label_2
_geom_angle_atom_site_label_3
_geom_angle
_geom_angle_site_symmetry_1
_geom_angle_site_symmetry_2
_geom_angle_site_symmetry_3
_geom_angle_publ_flag
Cl Cu O1 92.63(4) . . . yes
Cl Cu O2 94.59(5) . . . yes
Cl Cu N1 169.63(5) . . . yes
O1 Cu O2 172.21(6) . . . yes
O1 Cu N1 92.61(6) . . . yes
O2 Cu N1 80.73(7) . . . yes
Cu O1 C1 127.48(13) . . . yes
Cu O2 C8 113.04(13) . . . yes
C9 O3 C12 106.65(19) . . . yes
Cu N1 N2 112.41(12) . . . yes
Cu N1 C7 128.55(14) . . . yes
N2 N1 C7 118.99(16) . . . yes
N1 N2 C8 113.97(16) . . . yes
O1 C1 C2 118.43(19) . . . yes
O1 C1 C6 124.34(19) . . . yes
C2 C1 C6 117.23(19) . . . no
C1 C2 C3 121.5(2) . . . no
N1 N2 H2 123.00 . . . no
C8 N2 H2 123.00 . . . no
C2 C3 C4 122.2(2) . . . no
C3 C4 C13 121.2(2) . . . no
C3 C4 C5 117.1(2) . . . no
C5 C4 C13 121.7(2) . . . no
C4 C5 C6 122.6(2) . . . no
C1 C6 C7 123.84(19) . . . no
C5 C6 C7 116.78(18) . . . no
C1 C6 C5 119.38(19) . . . no
N1 C7 C6 123.14(18) . . . yes
O2 C8 C9 121.32(18) . . . yes
O2 C8 N2 119.70(18) . . . yes
N2 C8 C9 118.98(17) . . . yes
O3 C9 C10 110.2(2) . . . yes
C8 C9 C10 134.4(2) . . . no
O3 C9 C8 115.39(18) . . . yes
C9 C10 C11 105.7(2) . . . no
C10 C11 C12 106.9(3) . . . no
O3 C12 C11 110.6(2) . . . yes
C1 C2 H2A 119.00 . . . no
C3 C2 H2A 119.00 . . . no
C2 C3 H3 119.00 . . . no
C4 C3 H3 119.00 . . . no
H4A O4 H4B 104.00 . . . no
C4 C5 H5 119.00 . . . no
C6 C5 H5 119.00 . . . no
C6 C7 H7 118.00 . . . no
N1 C7 H7 118.00 . . . no
C9 C10 H10 127.00 . . . no
C11 C10 H10 127.00 . . . no
C12 C11 H11 127.00 . . . no
C10 C11 H11 127.00 . . . no
O3 C12 H12 125.00 . . . no
C11 C12 H12 125.00 . . . no
C4 C13 H13B 109.00 . . . no
C4 C13 H13C 109.00 . . . no
C4 C13 H13A 109.00 . . . no
H13A C13 H13C 109.00 . . . no
H13B C13 H13C 109.00 . . . no
H13A C13 H13B 109.00 . . . no

loop_
_geom_bond_atom_site_label_1
_geom_bond_atom_site_label_2
_geom_bond_distance
_geom_bond_site_symmetry_1
_geom_bond_site_symmetry_2
_geom_bond_publ_flag
Cu Cl 2.2078(6) . . yes
Cu O1 1.8943(15) . . yes
Cu O2 1.9694(14) . . yes
Cu N1 1.9359(17) . . yes
O1 C1 1.323(3) . . yes
O2 C8 1.257(2) . . yes
O3 C9 1.354(3) . . yes
O3 C12 1.350(3) . . yes
N1 N2 1.376(2) . . yes
N1 C7 1.293(3) . . yes
N2 C8 1.342(3) . . yes
C1 C2 1.404(3) . . no
C1 C6 1.422(3) . . no
C2 C3 1.376(3) . . no
N2 H2 0.8600 . . no
C3 C4 1.399(3) . . no
C4 C5 1.373(3) . . no
C4 C13 1.506(3) . . no
C5 C6 1.415(3) . . no
C6 C7 1.424(3) . . no
C8 C9 1.441(3) . . no
C9 C10 1.334(3) . . no
C10 C11 1.425(4) . . no
C11 C12 1.314(4) . . no
C2 H2A 0.9300 . . no
C3 H3 0.9300 . . no
O4 H4A 0.8500 . . no
O4 H4B 0.8500 . . no
C5 H5 0.9300 . . no
C7 H7 0.9300 . . no
C10 H10 0.9300 . . no
C11 H11 0.9300 . . no
C12 H12 0.9300 . . no
C13 H13C 0.9600 . . no
C13 H13A 0.9600 . . no
C13 H13B 0.9600 . . no

loop_
_geom_hbond_atom_site_label_D
_geom_hbond_atom_site_label_H
_geom_hbond_atom_site_label_A
_geom_hbond_distance_DH
_geom_hbond_distance_HA
_geom_hbond_distance_DA
_geom_hbond_angle_DHA
_geom_hbond_site_symmetry_A
_geom_hbond_publ_flag
N2 H2 O4 0.8600 2.0600 2.806(2) 145.00 . yes
O4 H4A O1 0.8500 2.0600 2.897(2) 167.00 4_565 yes
O4 H4B Cl 0.8500 2.7700 3.5901(19) 161.00 3_666 yes
O4 H4B O1 0.8500 2.4900 3.021(2) 121.00 3_666 yes

loop_
_geom_torsion_atom_site_label_1
_geom_torsion_atom_site_label_2
_geom_torsion_atom_site_label_3
_geom_torsion_atom_site_label_4
_geom_torsion
_geom_torsion_site_symmetry_1
_geom_torsion_site_symmetry_2
_geom_torsion_site_symmetry_3
_geom_torsion_site_symmetry_4
_geom_torsion_publ_flag
Cl Cu O1 C1 -171.24(16) . . . . no
N1 Cu O1 C1 -0.19(16) . . . . no
Cl Cu O2 C8 167.03(13) . . . . no
N1 Cu O2 C8 -3.64(14) . . . . no
O1 Cu N1 N2 179.27(11) . . . . no
O1 Cu N1 C7 2.00(17) . . . . no
O2 Cu N1 N2 3.32(11) . . . . no
O2 Cu N1 C7 -173.94(17) . . . . no
Cu O1 C1 C2 178.95(14) . . . . no
Cu O1 C1 C6 -0.7(3) . . . . no
Cu O2 C8 N2 3.3(2) . . . . no
Cu O2 C8 C9 -177.47(15) . . . . no
C12 O3 C9 C8 180.0(2) . . . . no
C12 O3 C9 C10 0.2(3) . . . . no
C9 O3 C12 C11 -0.3(3) . . . . no
Cu N1 N2 C8 -2.65(18) . . . . no
C7 N1 N2 C8 174.91(17) . . . . no
Cu N1 C7 C6 -3.0(3) . . . . no
N2 N1 C7 C6 179.94(17) . . . . no
N1 N2 C8 O2 -0.5(3) . . . . no
N1 N2 C8 C9 -179.71(16) . . . . no
O1 C1 C2 C3 -179.60(19) . . . . no
C6 C1 C2 C3 0.0(3) . . . . no
O1 C1 C6 C5 -180.0(2) . . . . no
O1 C1 C6 C7 0.1(3) . . . . no
C2 C1 C6 C5 0.4(3) . . . . no
C2 C1 C6 C7 -179.5(2) . . . . no
C1 C2 C3 C4 -0.3(3) . . . . no
C2 C3 C4 C5 0.1(3) . . . . no
C2 C3 C4 C13 177.9(2) . . . . no
C3 C4 C5 C6 0.4(3) . . . . no
C13 C4 C5 C6 -177.4(2) . . . . no
C4 C5 C6 C1 -0.7(3) . . . . no
C4 C5 C6 C7 179.3(2) . . . . no
C1 C6 C7 N1 1.8(3) . . . . no
C5 C6 C7 N1 -178.17(19) . . . . no
O2 C8 C9 O3 1.5(3) . . . . no
O2 C8 C9 C10 -178.8(3) . . . . no
N2 C8 C9 O3 -179.26(18) . . . . no
N2 C8 C9 C10 0.4(4) . . . . no
O3 C9 C10 C11 -0.1(3) . . . . no
C8 C9 C10 C11 -179.8(3) . . . . no
C9 C10 C11 C12 -0.1(4) . . . . no
C10 C11 C12 O3 0.3(4) . . . . no
